data_7715890
loop_
_publ_author_name
'Volkov, Sergey'
'Yukhno, Valentina'
'Banaru, Alexander'
'Deyneko, Dina'
'Aksenov, Sergey'
'Charkin, Dmitri'
'Povolotskiy, Alexey'
'Savchenko, Yevgeny'
'Antonov, Andrey'
'Krzhizhanovskaya, Maria'
'Ugolkov, Valery'
'Firsova, Vera'
'Vaitieva, Yulia'
'Boldyrev, Kirill'
'Bubnova, Rimma'

_publ_section_title
;
 Magnesium cations as templates for the self-assembly of supramolecular
 luminescent {Mg@[B<sub>18</sub>&#x3c6;<sub>34-35</sub>]}-clusters.
;
_journal_issue 19
_journal_name_full 'Dalton transactions (Cambridge, England : 2003)'
_journal_page_first 8112
_journal_page_last 8117
_journal_paper_doi 10.1039/d3dt04048h
_journal_volume 53
_journal_year 2024
_chemical_absolute_configuration unk
_chemical_formula_moiety 'B17 Mg O28, 1[C24N9H82O2]'
_chemical_formula_sum 'C24 H82 B17 Mg N9 O30'
_chemical_formula_weight 1185.279
_space_group_crystal_system tetragonal
_space_group_IT_number 122
_space_group_name_Hall 'I -4 2bw'
_space_group_name_H-M_alt 'I -4 2 d'
_symmetry_Int_Tables_number 122
_atom_sites_solution_primary direct
_audit_creation_date 2024-03-03
_audit_creation_method
;
Olex2 1.5-alpha
(compiled 2024.02.16 svn.r378c4104 for OlexSys, GUI svn.r6928)
;
_audit_update_record
;
2024-03-15 deposited with the CCDC.	2024-03-21 downloaded from the CCDC.
;
_cell_angle_alpha 90
_cell_angle_beta 90
_cell_angle_gamma 90
_cell_formula_units_Z 4
_cell_length_a 22.4695(3)
_cell_length_b 22.4695(3)
_cell_length_c 10.1408(5)
_cell_measurement_reflns_used 6092
_cell_measurement_temperature 298.5(3)
_cell_measurement_theta_max 75.7820
_cell_measurement_theta_min 3.9070
_cell_volume 5119.9(3)
_computing_cell_refinement 'CrysAlisPro 1.171.41.93a (Rigaku OD, 2020)'
_computing_data_collection 'CrysAlisPro 1.171.41.93a (Rigaku OD, 2020)'
_computing_data_reduction 'CrysAlisPro 1.171.41.93a (Rigaku OD, 2020)'
_computing_molecular_graphics 'Olex2 1.5-alpha (Dolomanov et al., 2009)'
_computing_publication_material 'Olex2 1.5-alpha (Dolomanov et al., 2009)'
_computing_structure_refinement 'olex2.refine 1.5-alpha (Bourhis et al., 2015)'
_computing_structure_solution 'SHELXS  (Sheldrick, 2008)'
_diffrn_ambient_environment air
_diffrn_ambient_temperature 298.5(3)
_diffrn_detector 'Hybrid Pixel Array Detector'
_diffrn_detector_area_resol_mean 10.0000
_diffrn_detector_type HyPix
_diffrn_measured_fraction_theta_full 1.0000
_diffrn_measured_fraction_theta_max 0.9961
_diffrn_measurement_details
;
List of Runs (angles in degrees, time in seconds):

  # Type    Start    End  Width  t~exp~   \w     \q     \k     \f   Frames
#--------------------------------------------------------------------------
  1  \w    -76.00 -50.00   0.50   27.19    --  -48.51 136.00  80.00   52
  2  \w   -118.00 -93.00   0.50   27.19    --  -48.51-134.00-165.00   50
  3  \w    -92.00 -55.00   0.50   27.19    --  -48.51 134.00 -98.00   74
  4  \w   -119.00 -67.00   0.50   27.19    --  -48.51-136.00  15.00  104
  5  \w     45.00  70.00   0.50   27.19    --   48.51-136.00  15.00   50
  6  \w     50.00  92.00   0.50   27.19    --   48.51-134.00-165.00   84
  7  \w   -139.00-114.00   0.50   27.19    --  -90.00-134.00-165.00   50
  8  \w   -137.00-112.00   0.50   27.19    --  -90.00-136.00  15.00   50
  9  \w    121.00 147.00   0.50   27.19    --  111.50 136.00  80.00   52
 10  \w     64.00 115.00   0.50   27.19    --  111.50-134.00-165.00  102
 11  \w     80.00 105.00   0.50   27.19    --  111.50-136.00  15.00   50
 12  \w    116.00 142.00   0.50   27.19    --  111.50 134.00 -98.00   52
 13  \w   -117.00 -87.00   0.50   27.19    --  -48.51-125.00-180.00   60
 14  \w    -25.00  22.00   0.50   27.19    --  -48.51  19.00 -60.00   94
 15  \w   -118.00 -73.00   0.50   27.19    --  -48.51-125.00-120.00   90
 16  \w     -5.00  25.00   0.50   27.19    --   48.51 -19.00   0.00   60
 17  \w    112.00 177.00   0.50   27.19    --  111.50  15.00 -30.00  130
 18  \w     52.00  78.00   0.50   27.19    --  111.50 -77.00 -30.00   52
 19  \w     40.00  69.00   0.50   27.19    --  111.50 -61.00-180.00   58
 20  \w     40.00  65.00   0.50   27.19    --  111.50 -61.00   0.00   50
 21  \w     41.00  69.00   0.50   27.19    --  111.50 -61.00-120.00   56
 22  \w    102.00 175.00   0.50   27.19    --  111.50  15.00-150.00  146
 23  \w     58.00  84.00   0.50   27.19    --  111.50 -77.00-150.00   52
 24  \w     49.00  92.00   0.50   27.19    --  111.50 -77.00 -60.00   86
 25  \w     40.00  68.00   0.50   27.19    --  111.50 -61.00 -90.00   56
 26  \w    123.00 171.00   0.50   27.19    --  111.50  45.00-120.00   96
 27  \w    123.00 148.00   0.50   27.19    --  111.50  45.00  30.00   50
 28  \w     63.00  89.00   0.50   27.19    --  111.50 -95.00  90.00   52
 29  \w     74.00 100.00   0.50   27.19    --  111.50 -95.00-180.00   52
 30  \w     40.00  70.00   0.50   27.19    --  111.50 -61.00  90.00   60
 31  \w     40.00 104.00   0.50   27.19    --  111.50 -77.00-120.00  128
 32  \w     42.00  68.00   0.50   27.19    --  111.50 -77.00 120.00   52
 33  \w     73.00 104.00   0.50   27.19    --  111.50 -77.00 120.00   62
 34  \w    101.00 143.00   0.50   27.19    --  111.50  45.00  60.00   84
 35  \w     43.00  82.00   0.50   27.19    --  111.50 -77.00   0.00   78
 36  \w    113.00 138.00   0.50   27.19    --  111.50  45.00  90.00   50
 37  \w    143.00 178.00   0.50   27.19    --  111.50  45.00  90.00   70
 38  \w     59.00  84.00   0.50   27.19    --  111.50-125.00 -60.00   50
 39  \w     46.00  71.00   0.50   27.19    --  111.50 -61.00 150.00   50
 40  \w    150.00 176.00   0.50   27.19    --  111.50  45.00   0.00   52
 41  \w     48.00 105.00   0.50   27.19    --  111.50 -77.00  60.00  114
 42  \w     43.00  89.00   0.50   27.19    --  111.50-125.00 -90.00   92
 43  \w    104.00 144.00   0.50   27.19    --  111.50  45.00   0.00   80
;
_diffrn_measurement_device 'four-circle diffractometer'
_diffrn_measurement_device_type 'XtaLAB Synergy, Dualflex, HyPix'
_diffrn_measurement_method '\w scans'
_diffrn_orient_matrix_type 'CrysAlisPro convention (1999,Acta A55,543-557)'
_diffrn_orient_matrix_UB_11 0.0316110000
_diffrn_orient_matrix_UB_12 -0.0465639000
_diffrn_orient_matrix_UB_13 0.0867771000
_diffrn_orient_matrix_UB_21 -0.0299481000
_diffrn_orient_matrix_UB_22 -0.0503509000
_diffrn_orient_matrix_UB_23 -0.0790218000
_diffrn_orient_matrix_UB_31 0.0529430000
_diffrn_orient_matrix_UB_32 -0.0006276000
_diffrn_orient_matrix_UB_33 -0.0964227000
_diffrn_radiation_monochromator mirror
_diffrn_radiation_probe x-ray
_diffrn_radiation_type 'Cu K\a'
_diffrn_radiation_wavelength 1.54184
_diffrn_reflns_av_R_equivalents 0.0829
_diffrn_reflns_av_unetI/netI 0.0381
_diffrn_reflns_Laue_measured_fraction_full 1.0000
_diffrn_reflns_Laue_measured_fraction_max 0.9961
_diffrn_reflns_limit_h_max 28
_diffrn_reflns_limit_h_min -25
_diffrn_reflns_limit_k_max 28
_diffrn_reflns_limit_k_min -28
_diffrn_reflns_limit_l_max 11
_diffrn_reflns_limit_l_min -12
_diffrn_reflns_number 25273
_diffrn_reflns_point_group_measured_fraction_full 1.0000
_diffrn_reflns_point_group_measured_fraction_max 0.9918
_diffrn_reflns_theta_full 67.6840
_diffrn_reflns_theta_max 79.84
_diffrn_reflns_theta_min 3.93
_diffrn_source 'micro-focus sealed X-ray tube'
_diffrn_source_type 'PhotonJet (Cu) X-ray Source'
_exptl_absorpt_coefficient_mu 1.153
_exptl_absorpt_correction_T_max 0.60364
_exptl_absorpt_correction_T_min 0.57064
_exptl_absorpt_correction_type sphere
_exptl_absorpt_process_details
;
CrysAlisPro 1.171.41.93a (Rigaku Oxford Diffraction, 2020)
Spherical absorption correction
using equivalent radius and absorption coefficient.
Empirical absorption correction using spherical harmonics,
implemented in SCALE3 ABSPACK scaling algorithm.
;
_exptl_crystal_density_diffrn 1.538
_exptl_crystal_description sphere
_exptl_crystal_F_000 2514.689
_exptl_crystal_size_rad 0.400
_refine_diff_density_max 0.1443
_refine_diff_density_min -0.1184
_refine_diff_density_rms 0.0255
_refine_ls_abs_structure_details 'Hooft, R.W.W., Straver, L.H., Spek, A.L. (2010). J. Appl. Cryst., 43, 665-668.'
_refine_ls_abs_structure_Flack 0.54(3)
_refine_ls_d_res_high 0.7832
_refine_ls_d_res_low 11.2348
_refine_ls_goodness_of_fit_ref 0.9844
_refine_ls_hydrogen_treatment undef
_refine_ls_matrix_type full
_refine_ls_number_constraints 0
_refine_ls_number_parameters 105
_refine_ls_number_reflns 2775
_refine_ls_number_restraints 0
_refine_ls_restrained_S_all 0.9844
_refine_ls_R_factor_all 0.0435
_refine_ls_R_factor_gt 0.0314
_refine_ls_shift/su_max 0.0004
_refine_ls_shift/su_mean 0.0001
_refine_ls_structure_factor_coef Fsqd
_refine_ls_weighting_details 'w=1/[\s^2^(Fo^2^)+(0.0509P)^2^+0.0592P] where P=(Fo^2^+2Fc^2^)/3'
_refine_ls_weighting_scheme calc
_refine_ls_wR_factor_gt 0.0800
_refine_ls_wR_factor_ref 0.0862
_reflns_Friedel_coverage 0.986
_reflns_limit_h_max 28
_reflns_limit_h_min -28
_reflns_limit_k_max 20
_reflns_limit_k_min -19
_reflns_limit_l_max 12
_reflns_limit_l_min -12
_reflns_number_gt 2159
_reflns_number_total 2775
_reflns_threshold_expression I>=2u(I)
_cod_data_source_file d3dt04048h2.cif
_cod_data_source_block 3
_cod_depositor_comments 'Adding full bibliography for 7715886--7715891.cif.'
_cod_original_sg_symbol_Hall ' I -4 2bw'
_cod_original_formula_sum 'C24 H82 B17 Mg1 N9 O30'
_cod_database_code 7715890
_chemical_oxdiff_formula C24H82B17MgN9O30
_olex2_refinement_description
;
;
_smtbx_masks_void_probe_radius 1.2
_smtbx_masks_void_truncation_radius 1.2
_olex2_submission_special_instructions 'No special instructions were received'
_oxdiff_exptl_absorpt_empirical_details
;
Empirical correction (ABSPACK) includes:
- Absorption correction using spherical harmonics
- Frame scaling
;
_oxdiff_exptl_absorpt_empirical_full_max 2.954
_oxdiff_exptl_absorpt_empirical_full_min 0.418

loop_
_space_group_symop_id
_space_group_symop_operation_xyz
1 x,y,z
2 y,-x,-z
3 -y,x,-z
4 x+1/2,-y,-z+3/4
5 -x+1/2,y,-z+3/4
6 -x,-y,z
7 -y+1/2,-x,z+3/4
8 y+1/2,x,z+3/4
9 x+1/2,y+1/2,z+1/2
10 y+1/2,-x+1/2,-z+1/2
11 -y+1/2,x+1/2,-z+1/2
12 x+1,-y+1/2,-z+5/4
13 -x+1,y+1/2,-z+5/4
14 -x+1/2,-y+1/2,z+1/2
15 -y+1,-x+1/2,z+5/4
16 y+1,x+1/2,z+5/4

loop_
_atom_site_label
_atom_site_type_symbol
_atom_site_fract_x
_atom_site_fract_y
_atom_site_fract_z
_atom_site_U_iso_or_equiv
_atom_site_adp_type
_atom_site_occupancy
_atom_site_site_symmetry_order
_atom_site_refinement_flags_posn
_atom_site_refinement_flags_adp
_atom_site_refinement_flags_occupancy
Mg1 Mg 0.5 0.5 0.5 0.0384(2) Uani 1.000000 4 S T P
O2 O 0.46380(4) 0.58501(4) 0.52511(11) 0.0452(3) Uani 1.000000 1 . . .
O3 O 0.47837(4) 0.68586(5) 0.61035(15) 0.0665(4) Uani 1.000000 1 . . .
O4 O 0.36329(4) 0.55775(4) 0.47926(16) 0.0690(4) Uani 1.000000 1 . . .
O5 O 0.5 0.5 0.71427(14) 0.0574(4) Uani 1.000000 2 S T P
O6 O 0.51805(6) 0.60453(6) 0.72553(14) 0.0770(4) Uani 1.000000 1 . . .
O7 O 0.39485(7) 0.75 0.625 0.1021(9) Uani 1.000000 2 S T P
O8 O 0.38171(5) 0.65180(5) 0.5587(2) 0.1095(8) Uani 1.000000 1 . . .
O9 O 0.51200(11) 0.55272(9) 0.91728(15) 0.1252(8) Uani 1.000000 1 . . .
B1 B 0.50406(7) 0.62827(6) 0.5958(2) 0.0526(4) Uani 1.000000 1 . . .
B2 B 0.40285(7) 0.59712(8) 0.5190(3) 0.0582(5) Uani 1.000000 1 . . .
B3 B 0.5 0.5 1.0 0.1051(18) Uani 1.000000 4 S T P
B4 B 0.50927(12) 0.55380(12) 0.7851(2) 0.0777(6) Uani 1.000000 1 . . .
B5 B 0.42067(6) 0.69761(9) 0.5930(3) 0.0750(8) Uani 1.000000 1 . . .

loop_
_atom_site_aniso_label
_atom_site_aniso_U_11
_atom_site_aniso_U_22
_atom_site_aniso_U_33
_atom_site_aniso_U_12
_atom_site_aniso_U_13
_atom_site_aniso_U_23
Mg1 0.0287(2) 0.0287(2) 0.0577(5) -0.000000 -0.000000 0.000000
O2 0.0315(4) 0.0296(4) 0.0746(7) 0.0020(3) 0.0074(4) -0.0106(4)
O3 0.0293(4) 0.0465(6) 0.1236(11) -0.0023(4) 0.0074(6) -0.0304(6)
O4 0.0420(5) 0.0308(5) 0.1341(11) 0.0019(4) -0.0236(7) -0.0205(6)
O5 0.0570(8) 0.0655(9) 0.0497(8) -0.0155(8) -0.000000 0.000000
O6 0.0937(10) 0.0624(7) 0.0748(8) -0.0165(7) -0.0158(7) -0.0111(7)
O7 0.0467(8) 0.0340(8) 0.226(3) -0.000000 -0.000000 -0.0381(12)
O8 0.0480(6) 0.0368(6) 0.244(2) -0.0011(5) -0.0121(9) -0.0580(9)
O9 0.184(2) 0.1336(16) 0.0577(9) -0.0135(16) -0.0078(11) -0.0222(9)
B1 0.0355(7) 0.0327(7) 0.0897(12) -0.0046(6) 0.0074(10) -0.0166(8)
B2 0.0310(7) 0.0452(9) 0.0985(16) 0.0034(6) -0.0086(9) -0.0217(10)
B3 0.131(3) 0.131(3) 0.054(2) -0.000000 -0.000000 0.000000
B4 0.0858(16) 0.0829(15) 0.0644(13) -0.0082(13) -0.0144(12) -0.0135(11)
B5 0.0190(7) 0.0523(10) 0.154(2) 0.0007(6) 0.0019(9) -0.0309(13)

loop_
_atom_type_symbol
_atom_type_scat_dispersion_real
_atom_type_scat_dispersion_imag
_atom_type_scat_Cromer_Mann_a1
_atom_type_scat_Cromer_Mann_a2
_atom_type_scat_Cromer_Mann_a3
_atom_type_scat_Cromer_Mann_a4
_atom_type_scat_Cromer_Mann_b1
_atom_type_scat_Cromer_Mann_b2
_atom_type_scat_Cromer_Mann_b3
_atom_type_scat_Cromer_Mann_b4
_atom_type_scat_Cromer_Mann_c
_atom_type_scat_source
_atom_type_scat_dispersion_source
B 0.00925 0.00394 2.05450 1.33260 1.09790 0.70680 23.21850 1.02100 60.34980 0.14030 -0.19320 'International Tables Volume C Table 6.1.1.4 (pp. 500-502)' 'Brennan, Cowan, Rev. Sci. Instrum., 1992, 63, 850'
Mg 0.17276 0.17757 5.42040 2.17350 1.22690 2.30730 2.82750 79.26110 0.38080 7.19370 0.85840 'International Tables Volume C Table 6.1.1.4 (pp. 500-502)' 'Brennan, Cowan, Rev. Sci. Instrum., 1992, 63, 850'
O 0.04960 0.03234 3.04850 2.28680 1.54630 0.86700 13.27710 5.70110 0.32390 32.90890 0.25080 'International Tables Volume C Table 6.1.1.4 (pp. 500-502)' 'Brennan, Cowan, Rev. Sci. Instrum., 1992, 63, 850'

loop_
_geom_angle_atom_site_label_1
_geom_angle_atom_site_label_2
_geom_angle_atom_site_label_3
_geom_angle
_geom_angle_site_symmetry_1
_geom_angle_site_symmetry_3
_geom_angle_publ_flag
O2 Mg1 O2 90.849(9) 2_566 . ?
O2 Mg1 O2 90.849(9) 6_665 2_566 ?
O2 Mg1 O2 166.02(6) 6_665 . ?
O2 Mg1 O2 90.849(8) 3_656 . ?
O2 Mg1 O2 166.02(6) 3_656 2_566 ?
O2 Mg1 O2 90.849(8) 6_665 3_656 ?
O5 Mg1 O2 96.99(3) 2_566 6_665 ?
O5 Mg1 O2 96.99(3) 2_566 . ?
O5 Mg1 O2 83.01(3) . 6_665 ?
O5 Mg1 O2 96.99(3) . 2_566 ?
O5 Mg1 O2 83.01(3) 2_566 3_656 ?
O5 Mg1 O2 96.99(3) . 3_656 ?
O5 Mg1 O2 83.01(3) . . ?
O5 Mg1 O2 83.01(3) 2_566 2_566 ?
O5 Mg1 O5 180.0 2_566 . ?
B1 O2 Mg1 114.39(8) . 6_665 ?
B2 O2 Mg1 123.61(8) . 6_665 ?
B2 O2 B1 118.87(11) . . ?
B5 O3 B1 124.03(13) . . ?
B2 O4 B1 129.50(13) . 3_656 ?
B4 O5 Mg1 120.34(12) 6_665 . ?
B4 O5 Mg1 120.34(12) . . ?
B4 O5 B4 119.3(2) 6_665 . ?
B4 O6 B1 134.96(15) . . ?
B5 O7 B5 129.17(18) . 12_465 ?
B5 O8 B2 120.95(13) . . ?
B3 O9 B4 125.01(18) 2_567 . ?
O3 B1 O2 113.04(13) . . ?
O4 B1 O2 109.63(14) 2_566 . ?
O4 B1 O3 105.94(12) 2_566 . ?
O6 B1 O2 108.85(12) . . ?
O6 B1 O3 109.12(15) . . ?
O6 B1 O4 110.24(14) . 2_566 ?
O4 B2 O2 122.95(13) . . ?
O8 B2 O2 119.92(13) . . ?
O8 B2 O4 117.11(13) . . ?
O6 B4 O5 122.09(19) . . ?
O9 B4 O5 119.7(2) . . ?
O9 B4 O6 118.1(2) . . ?
O7 B5 O3 123.87(16) 12_465 . ?
O8 B5 O3 119.76(15) . . ?
O8 B5 O7 115.65(13) . 12_465 ?
O9 B3 O9 108.84(6) . 3_657 ?
O9 B3 O9 110.75(12) 6_665 . ?
O9 B3 O9 108.84(6) 6_665 3_657 ?
O9 B3 O9 110.75(12) 2_567 3_657 ?
O9 B3 O9 108.84(6) 6_665 2_567 ?
O9 B3 O9 108.84(6) 2_567 . ?

loop_
_geom_bond_atom_site_label_1
_geom_bond_atom_site_label_2
_geom_bond_distance
_geom_bond_site_symmetry_2
_geom_bond_publ_flag
Mg1 O2 2.0916(8) . ?
Mg1 O2 2.0916(8) 6_665 ?
Mg1 O2 2.0916(8) 2_566 ?
Mg1 O2 2.0916(8) 3_656 ?
Mg1 O5 2.1729(14) . ?
Mg1 O5 2.1729(14) 2_566 ?
O2 B1 1.5093(19) . ?
O2 B2 1.3976(17) . ?
O3 B1 1.4245(19) . ?
O3 B5 1.3348(19) . ?
O4 B1 1.439(2) 3_656 ?
O4 B2 1.317(2) . ?
O5 B4 1.421(3) . ?
O5 B4 1.421(3) 6_665 ?
O6 B1 1.454(3) . ?
O6 B4 1.305(3) . ?
O7 B5 1.3520(19) . ?
O7 B5 1.3520(19) 12_465 ?
O8 B2 1.3774(19) . ?
O8 B5 1.395(2) . ?
O9 B4 1.342(3) . ?
O9 B3 1.476(2) 2_567 ?

loop_
_geom_torsion_atom_site_label_1
_geom_torsion_atom_site_label_2
_geom_torsion_atom_site_label_3
_geom_torsion_atom_site_label_4
_geom_torsion
_geom_torsion_site_symmetry_1
_geom_torsion_site_symmetry_2
_geom_torsion_site_symmetry_3
_geom_torsion_site_symmetry_4
_geom_torsion_publ_flag
Mg1 O2 B1 O3 179.48(11) . . . . ?
Mg1 O2 B1 O3 179.48(11) 2_566 . . . ?
Mg1 O2 B1 O3 179.48(11) 6_665 . . . ?
Mg1 O2 B1 O3 179.48(11) 3_656 . . . ?
Mg1 O2 B1 O4 61.54(9) 6_665 . . 2_566 ?
Mg1 O2 B1 O4 61.54(9) . . . 2_566 ?
Mg1 O2 B1 O4 61.54(9) 3_656 . . 2_566 ?
Mg1 O2 B1 O4 -61.54(9) . 3_656 3_656 . ?
Mg1 O2 B1 O6 -59.11(9) 2_566 . . . ?
Mg1 O2 B1 O6 -59.11(9) 6_665 . . . ?
Mg1 O2 B1 O6 -59.11(9) 3_656 . . . ?
Mg1 O2 B1 O6 -59.11(9) . . . . ?
Mg1 O2 B2 O4 -9.55(13) 3_656 . . . ?
Mg1 O2 B2 O4 -9.55(13) . . . . ?
Mg1 O2 B2 O4 -9.55(13) 2_566 . . . ?
Mg1 O2 B2 O4 -9.55(13) 6_665 . . . ?
Mg1 O2 B2 O8 168.84(18) 6_665 . . . ?
Mg1 O2 B2 O8 168.84(18) 2_566 . . . ?
Mg1 O2 B2 O8 168.84(18) 3_656 . . . ?
Mg1 O2 B2 O8 168.84(18) . . . . ?
Mg1 O5 B4 O6 -0.04(8) . . . . ?
Mg1 O5 B4 O6 -0.04(8) 2_566 6_665 . . ?
Mg1 O5 B4 O6 -0.04(8) . . 6_665 6_665 ?
Mg1 O5 B4 O6 -0.04(8) 3_656 . . . ?
Mg1 O5 B4 O9 -176.82(19) 3_656 . . . ?
Mg1 O5 B4 O9 -176.82(19) . . 6_665 6_665 ?
Mg1 O5 B4 O9 -176.82(19) . . . . ?
Mg1 O5 B4 O9 -176.82(19) 2_566 6_665 . . ?
O2 B1 O3 B5 15.0(2) . . . . ?
O2 B1 O4 B2 -57.4(2) . . 2_566 2_566 ?
O2 B1 O6 B4 8.9(2) . . . . ?
O2 B2 O4 B1 -18.3(3) . . . 3_656 ?
O2 B2 O8 B5 6.3(3) . . . . ?
O3 B1 O4 B2 -179.71(17) . . 2_566 2_566 ?
O3 B1 O6 B4 132.65(19) . . . . ?
O3 B5 O7 B5 12.5(5) . . 12_465 12_465 ?
O3 B5 O8 B2 -12.0(3) . . . . ?
O4 B1 O6 B4 -111.4(2) 2_566 . . . ?
O4 B2 O8 B5 -175.2(2) . . . . ?
O5 B4 O6 B1 23.0(3) 6_665 . . . ?
O5 B4 O6 B1 23.0(3) . . . . ?
O5 B4 O9 B3 -6.6(3) . . . 2_567 ?
O5 B4 O9 B3 -6.6(3) 6_665 . . 2_567 ?
O6 B4 O9 B3 176.51(18) . . . 2_567 ?
O7 B5 O8 B2 177.3(2) 12_465 . . . ?
O7 B5 O8 B2 177.3(2) . . . . ?
O9 B3 O9 B4 -116.2(2) 3_657 . . . ?
O9 B3 O9 B4 123.0(2) 2_567 6_665 . . ?
O9 B3 O9 B4 3.4(2) 6_665 3_657 . . ?

loop_
_smtbx_masks_void_nr
_smtbx_masks_void_average_x
_smtbx_masks_void_average_y
_smtbx_masks_void_average_z
_smtbx_masks_void_volume
_smtbx_masks_void_count_electrons
_smtbx_masks_void_content
1 -0.413 -0.455 -0.789 3229.6 1245.7 '4 C21N8H73O2'
